data_4122182
loop_
_publ_author_name
'Keane, Andrew J.'
'Yonke, Brendan L.'
'Hirotsu, Masakazu'
'Zavalij, Peter Y.'
'Sita, Lawrence R.'

_publ_section_title
;
 Fine-tuning the energy barrier for metal-mediated dinitrogen n\\tb n bond
 cleavage.
;
_journal_issue 28
_journal_name_full 'Journal of the American Chemical Society'
_journal_page_first 9906
_journal_page_last 9909
_journal_paper_doi 10.1021/ja505309j
_journal_volume 136
_journal_year 2014
_chemical_formula_moiety 'C36 H50 N4 V'
_chemical_formula_sum 'C36 H50 N4 V'
_chemical_formula_weight 589.74
_chemical_name_common cmpd10
_chemical_name_systematic
;
cmpd10
;
_space_group_crystal_system monoclinic
_space_group_IT_number 14
_space_group_name_Hall '-P 2yn'
_space_group_name_H-M_alt 'P 1 21/n 1'
_symmetry_cell_setting monoclinic
_symmetry_space_group_name_Hall '-P 2yn'
_symmetry_space_group_name_H-M 'P 1 21/n 1'
_atom_sites_solution_hydrogens geom
_atom_sites_solution_primary direct
_atom_sites_solution_secondary difmap
_audit_creation_method 'SHELXL-2014 & ZCIF'
_cell_angle_alpha 90
_cell_angle_beta 93.1035(7)
_cell_angle_gamma 90
_cell_formula_units_Z 8
_cell_length_a 11.9991(5)
_cell_length_b 36.8188(16)
_cell_length_c 15.0590(7)
_cell_measurement_reflns_used 21649
_cell_measurement_temperature 150(2)
_cell_measurement_theta_max 30.4
_cell_measurement_theta_min 2.2
_cell_volume 6643.2(5)
_computing_cell_refinement Apex2
_computing_data_collection 'Apex2 (Bruker, 2010)'
_computing_data_reduction 'Apex2, Saint'
_computing_molecular_graphics 'XSHEL (Bruker, 2004)'
_computing_publication_material 'Apex2, SHELXL-2014, Platon (Spek, 1990)'
_computing_structure_refinement 'ShelXL-2014 (Sheldrick, 2014)'
_computing_structure_solution 'ShelXS-97 (Sheldrick, 2008)'
_diffrn_ambient_temperature 150(2)
_diffrn_detector 'CCD area detector'
_diffrn_detector_area_resol_mean 8.333
_diffrn_measured_fraction_theta_full 1.000
_diffrn_measured_fraction_theta_max 1.000
_diffrn_measurement_device_type 'Bruker Smart Apex II CCD'
_diffrn_measurement_method '\f and \w scans'
_diffrn_measurement_specimen_support 'MiTeGen loop'
_diffrn_orient_matrix_type standard
_diffrn_orient_matrix_UB_11 0.0809204
_diffrn_orient_matrix_UB_12 0.0052937
_diffrn_orient_matrix_UB_13 0.0133573
_diffrn_orient_matrix_UB_21 0.0009186
_diffrn_orient_matrix_UB_22 0.0155188
_diffrn_orient_matrix_UB_23 -0.0544684
_diffrn_orient_matrix_UB_31 -0.0204322
_diffrn_orient_matrix_UB_32 0.0216530
_diffrn_orient_matrix_UB_33 0.0357445
_diffrn_radiation_monochromator graphite
_diffrn_radiation_type MoK\a
_diffrn_radiation_wavelength 0.71073
_diffrn_reflns_av_R_equivalents 0.0298
_diffrn_reflns_av_unetI/netI 0.0242
_diffrn_reflns_Laue_measured_fraction_full 1.000
_diffrn_reflns_Laue_measured_fraction_max 1.000
_diffrn_reflns_limit_h_max 15
_diffrn_reflns_limit_h_min -15
_diffrn_reflns_limit_k_max 47
_diffrn_reflns_limit_k_min -47
_diffrn_reflns_limit_l_max 19
_diffrn_reflns_limit_l_min -19
_diffrn_reflns_number 71077
_diffrn_reflns_point_group_measured_fraction_full 1.000
_diffrn_reflns_point_group_measured_fraction_max 1.000
_diffrn_reflns_theta_full 25.000
_diffrn_reflns_theta_max 27.498
_diffrn_reflns_theta_min 1.749
_diffrn_source 'sealed tube'
_exptl_absorpt_coefficient_mu 0.328
_exptl_absorpt_correction_T_max 0.940
_exptl_absorpt_correction_T_min 0.868
_exptl_absorpt_correction_type multi-scan
_exptl_absorpt_process_details 'SADABS (Sheldrick, 2008)'
_exptl_crystal_colour brown
_exptl_crystal_density_diffrn 1.179
_exptl_crystal_density_method 'not measured'
_exptl_crystal_description prism
_exptl_crystal_F_000 2536
_exptl_crystal_size_max 0.41
_exptl_crystal_size_mid 0.19
_exptl_crystal_size_min 0.19
_refine_diff_density_max 0.305
_refine_diff_density_min -0.385
_refine_diff_density_rms 0.043
_refine_ls_extinction_method none
_refine_ls_goodness_of_fit_ref 1.000
_refine_ls_hydrogen_treatment refU
_refine_ls_matrix_type full
_refine_ls_number_parameters 811
_refine_ls_number_reflns 15274
_refine_ls_number_restraints 0
_refine_ls_restrained_S_all 1.000
_refine_ls_R_factor_all 0.0479
_refine_ls_R_factor_gt 0.0369
_refine_ls_shift/su_max 0.003
_refine_ls_shift/su_mean 0.000
_refine_ls_structure_factor_coef Fsqd
_refine_ls_weighting_details 'w=1/[\s^2^(Fo^2^)+(0.0100P)^2^+5.3300P] where P=(Fo^2^+2Fc^2^)/3'
_refine_ls_weighting_scheme calc
_refine_ls_wR_factor_gt 0.0715
_refine_ls_wR_factor_ref 0.0760
_reflns_Friedel_coverage 0.000
_reflns_number_gt 12613
_reflns_number_total 15274
_reflns_threshold_expression 'I > 2\s(I)'
_cod_data_source_file ja505309j_si_002.cif
_cod_data_source_block cmpd10
_cod_depositor_comments
;
The following automatic conversions were performed:

'_symmetry_cell_setting' value 'Monoclinic' changed to 'monoclinic'
according to
/usr/data/users/saulius/crontab/automatic-downloads/rss-feeds/ACS/lib/dictionaries/cif_core.dic
dictionary named 'cif_core.dic' version 2.4.2 from 2011-04-26.

Automatic conversion script
Id: cif_fix_values 2281 2013-09-26 08:29:07Z andrius 

 Adding full bibliography for 4122168--4122182.cif.
;
_cod_original_sg_symbol_H-M P21/n
_cod_database_code 4122182
_shelx_space_group_comment
;
The symmetry employed for this shelxl refinement is uniquely defined
by the following loop, which should always be used as a source of
symmetry information in preference to the above space-group names.
They are only intended as comments.
;
_shelx_estimated_absorpt_t_min 0.877
_shelx_estimated_absorpt_t_max 0.940
_shelxl_version_number 2014-3

loop_
_space_group_symop_operation_xyz
'x, y, z'
'-x+1/2, y+1/2, -z+1/2'
'-x, -y, -z'
'x-1/2, -y-1/2, z-1/2'

loop_
_atom_site_label
_atom_site_type_symbol
_atom_site_fract_x
_atom_site_fract_y
_atom_site_fract_z
_atom_site_U_iso_or_equiv
_atom_site_adp_type
_atom_site_occupancy
_atom_site_site_symmetry_order
_atom_site_calc_flag
_atom_site_refinement_flags_posn
V1 V 0.57299(2) 0.28206(2) 0.21444(2) 0.01844(6) Uani 1 1 d .
C1A C 0.45958(12) 0.32929(4) 0.29317(10) 0.0237(3) Uani 1 1 d .
C2A C 0.42435(15) 0.36527(4) 0.33212(12) 0.0351(4) Uani 1 1 d .
H2A1 H 0.4862 0.3826 0.3307 0.054(4) Uiso 1 1 calc R
H2A2 H 0.4044 0.3616 0.3937 0.054(4) Uiso 1 1 calc R
H2A3 H 0.3597 0.3748 0.2970 0.054(4) Uiso 1 1 calc R
N3A N 0.52314(10) 0.30507(3) 0.33761(8) 0.0224(3) Uani 1 1 d .
C3A C 0.56193(13) 0.31228(4) 0.43007(10) 0.0268(3) Uani 1 1 d .
H3A H 0.5802 0.3387 0.4358 0.024(4) Uiso 1 1 calc R
C4A C 0.66687(15) 0.29059(5) 0.45620(11) 0.0340(4) Uani 1 1 d .
H4A1 H 0.6513 0.2646 0.4490 0.043(3) Uiso 1 1 calc R
H4A2 H 0.6899 0.2956 0.5184 0.043(3) Uiso 1 1 calc R
H4A3 H 0.7269 0.2976 0.4180 0.043(3) Uiso 1 1 calc R
C5A C 0.47157(16) 0.30329(5) 0.49512(12) 0.0392(4) Uani 1 1 d .
H5A1 H 0.4017 0.3154 0.4757 0.046(3) Uiso 1 1 calc R
H5A2 H 0.4956 0.3118 0.5548 0.046(3) Uiso 1 1 calc R
H5A3 H 0.4598 0.2770 0.4964 0.046(3) Uiso 1 1 calc R
N6A N 0.43743(10) 0.31951(3) 0.20915(9) 0.0248(3) Uani 1 1 d .
C6A C 0.37513(14) 0.34356(5) 0.14620(11) 0.0325(4) Uani 1 1 d .
H6A H 0.3085 0.3528 0.1763 0.029(4) Uiso 1 1 calc R
C7A C 0.33310(16) 0.32202(5) 0.06486(13) 0.0435(5) Uani 1 1 d .
H7A1 H 0.3967 0.3115 0.0358 0.049(3) Uiso 1 1 calc R
H7A2 H 0.2918 0.3382 0.0232 0.049(3) Uiso 1 1 calc R
H7A3 H 0.2838 0.3025 0.0832 0.049(3) Uiso 1 1 calc R
C8A C 0.44165(16) 0.37657(5) 0.11654(12) 0.0386(4) Uani 1 1 d .
H8A1 H 0.4732 0.3895 0.1690 0.049(3) Uiso 1 1 calc R
H8A2 H 0.3921 0.3929 0.0815 0.049(3) Uiso 1 1 calc R
H8A3 H 0.5022 0.3684 0.0802 0.049(3) Uiso 1 1 calc R
C10A C 0.72693(12) 0.29653(4) 0.24691(10) 0.0212(3) Uani 1 1 d .
N10A N 0.82153(10) 0.30601(3) 0.25675(9) 0.0276(3) Uani 1 1 d .
C11A C 0.91980(12) 0.31936(4) 0.29766(10) 0.0238(3) Uani 1 1 d .
C12A C 1.02048(13) 0.30131(4) 0.28219(11) 0.0286(3) Uani 1 1 d .
C13A C 1.11790(14) 0.31454(5) 0.32468(12) 0.0368(4) Uani 1 1 d .
H13A H 1.1868 0.3027 0.3159 0.041(5) Uiso 1 1 calc R
C14A C 1.11610(15) 0.34455(5) 0.37939(12) 0.0407(4) Uani 1 1 d .
H14A H 1.1832 0.3529 0.4090 0.046(6) Uiso 1 1 calc R
C15A C 1.01670(15) 0.36257(5) 0.39126(11) 0.0355(4) Uani 1 1 d .
H15A H 1.0170 0.3835 0.4283 0.042(5) Uiso 1 1 calc R
C16A C 0.91649(13) 0.35081(4) 0.35018(10) 0.0267(3) Uani 1 1 d .
C17A C 1.02043(15) 0.26931(5) 0.22033(14) 0.0434(5) Uani 1 1 d .
H17A H 1.0975 0.2619 0.2115 0.058(4) Uiso 1 1 calc R
H17B H 0.9837 0.2760 0.1630 0.058(4) Uiso 1 1 calc R
H17C H 0.9800 0.2491 0.2461 0.058(4) Uiso 1 1 calc R
C18A C 0.81029(15) 0.37183(5) 0.35988(12) 0.0341(4) Uani 1 1 d .
H18A H 0.8161 0.3859 0.4151 0.068(4) Uiso 1 1 calc R
H18B H 0.7474 0.3549 0.3616 0.068(4) Uiso 1 1 calc R
H18C H 0.7983 0.3883 0.3092 0.068(4) Uiso 1 1 calc R
C20A C 0.61975(12) 0.30594(4) 0.10500(10) 0.0228(3) Uani 1 1 d .
N20A N 0.65364(12) 0.32047(4) 0.04198(9) 0.0294(3) Uani 1 1 d .
C21A C 0.70416(13) 0.34491(4) -0.01383(10) 0.0274(3) Uani 1 1 d .
C22A C 0.75793(13) 0.37554(4) 0.02353(11) 0.0288(3) Uani 1 1 d .
C23A C 0.80457(15) 0.40007(5) -0.03411(12) 0.0372(4) Uani 1 1 d .
H23A H 0.8413 0.4211 -0.0107 0.047(6) Uiso 1 1 calc R
C24A C 0.79824(16) 0.39430(6) -0.12491(13) 0.0434(5) Uani 1 1 d .
H24A H 0.8305 0.4114 -0.1633 0.058(6) Uiso 1 1 calc R
C25A C 0.74524(16) 0.36389(6) -0.16013(12) 0.0421(5) Uani 1 1 d .
H25A H 0.7422 0.3602 -0.2227 0.046(6) Uiso 1 1 calc R
C26A C 0.69613(14) 0.33848(5) -0.10598(11) 0.0340(4) Uani 1 1 d .
C27A C 0.76687(15) 0.38128(5) 0.12236(11) 0.0333(4) Uani 1 1 d .
H27A H 0.7959 0.4057 0.1354 0.060(4) Uiso 1 1 calc R
H27B H 0.8176 0.3632 0.1499 0.060(4) Uiso 1 1 calc R
H27C H 0.6929 0.3787 0.1463 0.060(4) Uiso 1 1 calc R
C28A C 0.63598(18) 0.30581(6) -0.14298(12) 0.0466(5) Uani 1 1 d .
H28A H 0.6302 0.3073 -0.2080 0.055(4) Uiso 1 1 calc R
H28B H 0.5610 0.3048 -0.1203 0.055(4) Uiso 1 1 calc R
H28C H 0.6773 0.2838 -0.1248 0.055(4) Uiso 1 1 calc R
C30A C 0.51748(13) 0.22541(4) 0.27079(11) 0.0260(3) Uani 1 1 d .
C31A C 0.45171(13) 0.23257(4) 0.19192(11) 0.0257(3) Uani 1 1 d .
C32A C 0.52322(13) 0.23516(4) 0.12010(11) 0.0273(3) Uani 1 1 d .
C33A C 0.63511(13) 0.23021(4) 0.15607(11) 0.0281(3) Uani 1 1 d .
C34A C 0.63132(13) 0.22392(4) 0.24945(11) 0.0277(3) Uani 1 1 d .
C35A C 0.32661(13) 0.23510(5) 0.18758(12) 0.0338(4) Uani 1 1 d .
H35A H 0.2949 0.2113 0.2006 0.046(3) Uiso 1 1 calc R
H35B H 0.3000 0.2429 0.1279 0.046(3) Uiso 1 1 calc R
H35C H 0.3033 0.2528 0.2315 0.046(3) Uiso 1 1 calc R
C36A C 0.48834(15) 0.23647(5) 0.02265(11) 0.0368(4) Uani 1 1 d .
H36A H 0.4890 0.2119 -0.0021 0.053(3) Uiso 1 1 calc R
H36B H 0.5404 0.2518 -0.0084 0.053(3) Uiso 1 1 calc R
H36C H 0.4129 0.2466 0.0150 0.053(3) Uiso 1 1 calc R
C37A C 0.73621(14) 0.22567(5) 0.10218(13) 0.0392(4) Uani 1 1 d .
H37A H 0.8032 0.2328 0.1381 0.071(4) Uiso 1 1 calc R
H37B H 0.7285 0.2410 0.0490 0.071(4) Uiso 1 1 calc R
H37C H 0.7428 0.2002 0.0843 0.071(4) Uiso 1 1 calc R
C38A C 0.72911(14) 0.21231(5) 0.30984(13) 0.0380(4) Uani 1 1 d .
H38A H 0.7074 0.2124 0.3716 0.065(4) Uiso 1 1 calc R
H38B H 0.7913 0.2292 0.3035 0.065(4) Uiso 1 1 calc R
H38C H 0.7522 0.1878 0.2937 0.065(4) Uiso 1 1 calc R
C39A C 0.46879(15) 0.21903(4) 0.35906(12) 0.0337(4) Uani 1 1 d .
H39A H 0.4211 0.2396 0.3733 0.042(3) Uiso 1 1 calc R
H39B H 0.5292 0.2166 0.4051 0.042(3) Uiso 1 1 calc R
H39C H 0.4243 0.1967 0.3564 0.042(3) Uiso 1 1 calc R
V2 V 0.73940(2) 0.53088(2) 0.25929(2) 0.01856(6) Uani 1 1 d .
C1B C 0.61857(12) 0.57679(4) 0.33723(10) 0.0229(3) Uani 1 1 d .
C2B C 0.57469(14) 0.61208(4) 0.37383(11) 0.0318(4) Uani 1 1 d .
H2B1 H 0.6334 0.6306 0.3740 0.048(3) Uiso 1 1 calc R
H2B2 H 0.5522 0.6082 0.4347 0.048(3) Uiso 1 1 calc R
H2B3 H 0.5101 0.6203 0.3364 0.048(3) Uiso 1 1 calc R
N3B N 0.69163(10) 0.55563(3) 0.38209(8) 0.0235(3) Uani 1 1 d .
C3B C 0.73195(13) 0.56580(4) 0.47246(10) 0.0274(3) Uani 1 1 d .
H3B H 0.7385 0.5929 0.4752 0.026(4) Uiso 1 1 calc R
C4B C 0.84650(14) 0.54956(5) 0.49622(11) 0.0335(4) Uani 1 1 d .
H4B1 H 0.8436 0.5232 0.4878 0.040(3) Uiso 1 1 calc R
H4B2 H 0.8682 0.5550 0.5585 0.040(3) Uiso 1 1 calc R
H4B3 H 0.9014 0.5600 0.4577 0.040(3) Uiso 1 1 calc R
C5B C 0.65014(15) 0.55370(5) 0.54149(11) 0.0371(4) Uani 1 1 d .
H5B1 H 0.5753 0.5628 0.5244 0.047(3) Uiso 1 1 calc R
H5B2 H 0.6743 0.5634 0.6000 0.047(3) Uiso 1 1 calc R
H5B3 H 0.6485 0.5271 0.5442 0.047(3) Uiso 1 1 calc R
N6B N 0.59473(10) 0.56459(3) 0.25544(8) 0.0229(3) Uani 1 1 d .
C6B C 0.52396(13) 0.58588(4) 0.19185(10) 0.0268(3) Uani 1 1 d .
H6B H 0.4581 0.5947 0.2236 0.024(4) Uiso 1 1 calc R
C7B C 0.48083(15) 0.56195(5) 0.11517(11) 0.0366(4) Uani 1 1 d .
H7B1 H 0.5440 0.5528 0.0831 0.043(3) Uiso 1 1 calc R
H7B2 H 0.4314 0.5762 0.0746 0.043(3) Uiso 1 1 calc R
H7B3 H 0.4393 0.5414 0.1385 0.043(3) Uiso 1 1 calc R
C8B C 0.58325(15) 0.61908(5) 0.15569(12) 0.0357(4) Uani 1 1 d .
H8B1 H 0.6111 0.6344 0.2053 0.049(3) Uiso 1 1 calc R
H8B2 H 0.5307 0.6330 0.1171 0.049(3) Uiso 1 1 calc R
H8B3 H 0.6460 0.6111 0.1214 0.049(3) Uiso 1 1 calc R
C10B C 0.88940(12) 0.55054(4) 0.28502(10) 0.0217(3) Uani 1 1 d .
N10B N 0.98149(11) 0.56258(3) 0.29520(9) 0.0272(3) Uani 1 1 d .
C11B C 1.07047(12) 0.58207(4) 0.33389(9) 0.0222(3) Uani 1 1 d .
C12B C 1.17734(13) 0.56629(4) 0.33895(10) 0.0250(3) Uani 1 1 d .
C13B C 1.26572(13) 0.58693(5) 0.37511(10) 0.0294(3) Uani 1 1 d .
H13B H 1.3387 0.5768 0.3793 0.034(5) Uiso 1 1 calc R
C14B C 1.24915(14) 0.62192(5) 0.40506(11) 0.0334(4) Uani 1 1 d .
H14B H 1.3105 0.6356 0.4295 0.037(5) Uiso 1 1 calc R
C15B C 1.14332(14) 0.63697(5) 0.39941(10) 0.0307(4) Uani 1 1 d .
H15B H 1.1331 0.6610 0.4203 0.032(5) Uiso 1 1 calc R
C16B C 1.05152(13) 0.61772(4) 0.36385(10) 0.0251(3) Uani 1 1 d .
C17B C 1.19584(14) 0.52859(5) 0.30452(13) 0.0358(4) Uani 1 1 d .
H17D H 1.2760 0.5243 0.3009 0.058(4) Uiso 1 1 calc R
H17E H 1.1587 0.5261 0.2453 0.058(4) Uiso 1 1 calc R
H17F H 1.1648 0.5108 0.3449 0.058(4) Uiso 1 1 calc R
C18B C 0.93714(14) 0.63464(4) 0.35710(12) 0.0331(4) Uani 1 1 d .
H18D H 0.9385 0.6576 0.3899 0.090(5) Uiso 1 1 calc R
H18E H 0.8834 0.6181 0.3825 0.090(5) Uiso 1 1 calc R
H18F H 0.9151 0.6392 0.2945 0.090(5) Uiso 1 1 calc R
C20B C 0.76948(12) 0.55060(4) 0.13998(10) 0.0220(3) Uani 1 1 d .
N20B N 0.79124(11) 0.56056(3) 0.06813(9) 0.0265(3) Uani 1 1 d .
C21B C 0.83664(13) 0.57906(4) -0.00213(11) 0.0278(3) Uani 1 1 d .
C22B C 0.89766(14) 0.61083(5) 0.01665(13) 0.0357(4) Uani 1 1 d .
C23B C 0.93958(16) 0.62938(6) -0.05500(16) 0.0500(5) Uani 1 1 d .
H23B H 0.9818 0.6509 -0.0444 0.054(6) Uiso 1 1 calc R
C24B C 0.92087(17) 0.61704(7) -0.14097(15) 0.0566(6) Uani 1 1 d .
H24B H 0.9498 0.6302 -0.1889 0.066(7) Uiso 1 1 calc R
C25B C 0.86051(16) 0.58582(7) -0.15772(13) 0.0488(5) Uani 1 1 d .
H25B H 0.8486 0.5777 -0.2173 0.054(6) Uiso 1 1 calc R
C26B C 0.81653(14) 0.56590(5) -0.08928(11) 0.0358(4) Uani 1 1 d .
C27B C 0.91609(16) 0.62382(5) 0.11061(14) 0.0447(5) Uani 1 1 d .
H27D H 0.9634 0.6455 0.1118 0.066(4) Uiso 1 1 calc R
H27E H 0.9528 0.6047 0.1467 0.066(4) Uiso 1 1 calc R
H27F H 0.8441 0.6297 0.1348 0.066(4) Uiso 1 1 calc R
C28B C 0.75076(17) 0.53204(6) -0.10673(13) 0.0487(5) Uani 1 1 d .
H28D H 0.7368 0.5289 -0.1710 0.059(4) Uiso 1 1 calc R
H28E H 0.6794 0.5338 -0.0783 0.059(4) Uiso 1 1 calc R
H28F H 0.7928 0.5112 -0.0824 0.059(4) Uiso 1 1 calc R
C30B C 0.71190(13) 0.47395(4) 0.32923(11) 0.0272(3) Uani 1 1 d .
C31B C 0.63388(13) 0.47737(4) 0.25589(11) 0.0255(3) Uani 1 1 d .
C32B C 0.69364(13) 0.48025(4) 0.17736(11) 0.0252(3) Uani 1 1 d .
C33B C 0.81056(13) 0.47980(4) 0.20337(11) 0.0265(3) Uani 1 1 d .
C34B C 0.82078(13) 0.47566(4) 0.29756(11) 0.0281(3) Uani 1 1 d .
C35B C 0.68047(16) 0.46632(5) 0.42224(12) 0.0389(4) Uani 1 1 d .
H35D H 0.6191 0.4824 0.4373 0.052(3) Uiso 1 1 calc R
H35E H 0.7450 0.4707 0.4636 0.052(3) Uiso 1 1 calc R
H35F H 0.6567 0.4410 0.4268 0.052(3) Uiso 1 1 calc R
C36B C 0.50924(13) 0.47607(5) 0.26128(12) 0.0352(4) Uani 1 1 d .
H36D H 0.4868 0.4517 0.2790 0.076(4) Uiso 1 1 calc R
H36E H 0.4735 0.4820 0.2030 0.076(4) Uiso 1 1 calc R
H36F H 0.4862 0.4938 0.3053 0.076(4) Uiso 1 1 calc R
C37B C 0.64346(15) 0.47718(5) 0.08412(11) 0.0344(4) Uani 1 1 d .
H37D H 0.6326 0.4515 0.0689 0.067(4) Uiso 1 1 calc R
H37E H 0.6937 0.4883 0.0428 0.067(4) Uiso 1 1 calc R
H37F H 0.5713 0.4897 0.0799 0.067(4) Uiso 1 1 calc R
C38B C 0.90618(14) 0.47859(5) 0.14247(13) 0.0365(4) Uani 1 1 d .
H38D H 0.9678 0.4935 0.1675 0.055(4) Uiso 1 1 calc R
H38E H 0.8814 0.4880 0.0838 0.055(4) Uiso 1 1 calc R
H38F H 0.9315 0.4534 0.1365 0.055(4) Uiso 1 1 calc R
C39B C 0.92852(14) 0.46853(5) 0.35073(13) 0.0394(4) Uani 1 1 d .
H39D H 0.9156 0.4699 0.4143 0.077(5) Uiso 1 1 calc R
H39E H 0.9840 0.4868 0.3359 0.077(5) Uiso 1 1 calc R
H39F H 0.9561 0.4443 0.3366 0.077(5) Uiso 1 1 calc R

loop_
_atom_site_aniso_label
_atom_site_aniso_U_11
_atom_site_aniso_U_22
_atom_site_aniso_U_33
_atom_site_aniso_U_23
_atom_site_aniso_U_13
_atom_site_aniso_U_12
V1 0.01624(11) 0.01711(11) 0.02203(12) -0.00249(9) 0.00164(9) 0.00087(9)
C1A 0.0184(7) 0.0232(7) 0.0299(8) -0.0028(6) 0.0063(6) 0.0013(6)
C2A 0.0397(10) 0.0276(8) 0.0383(10) -0.0070(7) 0.0050(8) 0.0084(7)
N3A 0.0219(6) 0.0231(6) 0.0223(6) -0.0023(5) 0.0031(5) 0.0006(5)
C3A 0.0311(8) 0.0268(8) 0.0227(8) -0.0028(6) 0.0044(6) -0.0028(6)
C4A 0.0393(10) 0.0374(9) 0.0248(8) 0.0025(7) -0.0034(7) -0.0010(8)
C5A 0.0473(11) 0.0421(10) 0.0294(9) -0.0024(8) 0.0134(8) -0.0067(8)
N6A 0.0213(6) 0.0254(6) 0.0276(7) -0.0027(5) -0.0003(5) 0.0059(5)
C6A 0.0264(8) 0.0346(9) 0.0360(9) -0.0001(7) -0.0025(7) 0.0118(7)
C7A 0.0393(10) 0.0482(11) 0.0411(11) -0.0006(9) -0.0155(8) 0.0106(9)
C8A 0.0416(10) 0.0338(9) 0.0402(10) 0.0055(8) -0.0011(8) 0.0132(8)
C10A 0.0230(7) 0.0188(7) 0.0220(7) 0.0013(6) 0.0030(6) 0.0029(6)
N10A 0.0201(6) 0.0242(6) 0.0384(8) 0.0020(6) 0.0003(6) 0.0006(5)
C11A 0.0196(7) 0.0269(7) 0.0249(8) 0.0081(6) 0.0010(6) -0.0039(6)
C12A 0.0218(8) 0.0316(8) 0.0324(9) 0.0072(7) 0.0019(6) 0.0000(6)
C13A 0.0198(8) 0.0464(10) 0.0439(10) 0.0106(8) -0.0016(7) -0.0008(7)
C14A 0.0282(9) 0.0540(12) 0.0388(10) 0.0057(9) -0.0090(8) -0.0133(8)
C15A 0.0403(10) 0.0379(9) 0.0279(9) 0.0014(7) -0.0016(7) -0.0119(8)
C16A 0.0297(8) 0.0282(8) 0.0227(8) 0.0065(6) 0.0041(6) -0.0044(6)
C17A 0.0274(9) 0.0413(10) 0.0615(13) -0.0073(9) 0.0038(9) 0.0076(8)
C18A 0.0376(9) 0.0314(9) 0.0338(9) -0.0015(7) 0.0080(7) 0.0003(7)
C20A 0.0203(7) 0.0246(7) 0.0233(8) -0.0048(6) -0.0005(6) 0.0027(6)
N20A 0.0346(8) 0.0279(7) 0.0262(7) -0.0016(6) 0.0072(6) 0.0031(6)
C21A 0.0257(8) 0.0339(8) 0.0230(8) 0.0065(6) 0.0055(6) 0.0092(7)
C22A 0.0254(8) 0.0338(9) 0.0275(8) 0.0091(7) 0.0034(6) 0.0064(7)
C23A 0.0324(9) 0.0390(10) 0.0406(10) 0.0150(8) 0.0065(8) 0.0051(8)
C24A 0.0412(11) 0.0505(12) 0.0400(10) 0.0224(9) 0.0152(8) 0.0135(9)
C25A 0.0465(11) 0.0582(12) 0.0225(9) 0.0113(8) 0.0115(8) 0.0244(10)
C26A 0.0332(9) 0.0436(10) 0.0257(8) 0.0008(7) 0.0056(7) 0.0170(8)
C27A 0.0369(9) 0.0329(9) 0.0298(9) 0.0052(7) -0.0011(7) -0.0048(7)
C28A 0.0565(13) 0.0548(12) 0.0286(9) -0.0098(9) 0.0039(9) 0.0150(10)
C30A 0.0262(8) 0.0163(7) 0.0359(9) -0.0031(6) 0.0045(7) -0.0023(6)
C31A 0.0234(8) 0.0197(7) 0.0343(9) -0.0079(6) 0.0052(6) -0.0031(6)
C32A 0.0265(8) 0.0212(7) 0.0345(9) -0.0102(6) 0.0057(7) -0.0024(6)
C33A 0.0233(8) 0.0203(7) 0.0415(9) -0.0083(7) 0.0083(7) 0.0002(6)
C34A 0.0246(8) 0.0170(7) 0.0416(9) -0.0021(6) 0.0028(7) 0.0011(6)
C35A 0.0227(8) 0.0374(9) 0.0414(10) -0.0095(8) 0.0034(7) -0.0052(7)
C36A 0.0394(10) 0.0371(9) 0.0340(9) -0.0141(8) 0.0039(8) -0.0066(8)
C37A 0.0294(9) 0.0334(9) 0.0561(12) -0.0133(8) 0.0155(8) 0.0023(7)
C38A 0.0298(9) 0.0258(8) 0.0579(12) 0.0071(8) -0.0013(8) 0.0051(7)
C39A 0.0366(9) 0.0253(8) 0.0397(10) 0.0025(7) 0.0067(8) -0.0061(7)
V2 0.01771(12) 0.01773(11) 0.01991(12) -0.00079(9) -0.00209(9) 0.00046(9)
C1B 0.0194(7) 0.0244(7) 0.0251(8) -0.0021(6) 0.0023(6) -0.0004(6)
C2B 0.0320(9) 0.0315(9) 0.0315(9) -0.0078(7) -0.0012(7) 0.0061(7)
N3B 0.0225(6) 0.0278(7) 0.0198(6) -0.0019(5) -0.0014(5) 0.0016(5)
C3B 0.0310(8) 0.0303(8) 0.0207(7) -0.0013(6) -0.0019(6) -0.0013(7)
C4B 0.0340(9) 0.0418(10) 0.0238(8) 0.0010(7) -0.0070(7) -0.0006(8)
C5B 0.0430(10) 0.0440(10) 0.0247(8) -0.0018(7) 0.0050(7) 0.0005(8)
N6B 0.0204(6) 0.0248(6) 0.0233(6) -0.0007(5) -0.0021(5) 0.0033(5)
C6B 0.0224(7) 0.0309(8) 0.0265(8) -0.0011(6) -0.0047(6) 0.0071(6)
C7B 0.0331(9) 0.0424(10) 0.0328(9) -0.0043(8) -0.0117(7) 0.0090(8)
C8B 0.0363(9) 0.0327(9) 0.0380(10) 0.0069(8) -0.0003(8) 0.0090(7)
C10B 0.0243(7) 0.0192(7) 0.0212(7) -0.0002(6) -0.0006(6) 0.0037(6)
N10B 0.0220(7) 0.0219(6) 0.0373(8) -0.0003(6) -0.0025(6) -0.0002(5)
C11B 0.0216(7) 0.0253(7) 0.0196(7) 0.0030(6) -0.0003(6) -0.0047(6)
C12B 0.0234(7) 0.0306(8) 0.0211(7) 0.0049(6) 0.0014(6) -0.0020(6)
C13B 0.0220(8) 0.0430(9) 0.0229(8) 0.0061(7) -0.0017(6) -0.0044(7)
C14B 0.0308(9) 0.0455(10) 0.0236(8) -0.0012(7) -0.0021(7) -0.0153(8)
C15B 0.0399(9) 0.0295(8) 0.0229(8) -0.0041(6) 0.0032(7) -0.0084(7)
C16B 0.0287(8) 0.0260(8) 0.0208(7) 0.0028(6) 0.0027(6) -0.0028(6)
C17B 0.0269(8) 0.0320(9) 0.0483(11) 0.0008(8) 0.0010(8) 0.0039(7)
C18B 0.0346(9) 0.0264(8) 0.0381(10) -0.0019(7) 0.0013(7) 0.0038(7)
C20B 0.0190(7) 0.0207(7) 0.0258(8) -0.0038(6) -0.0027(6) 0.0014(6)
N20B 0.0287(7) 0.0258(7) 0.0251(7) -0.0005(5) 0.0031(5) 0.0031(5)
C21B 0.0216(7) 0.0333(8) 0.0289(8) 0.0091(7) 0.0053(6) 0.0089(6)
C22B 0.0248(8) 0.0346(9) 0.0479(11) 0.0122(8) 0.0052(7) 0.0069(7)
C23B 0.0322(10) 0.0461(12) 0.0727(15) 0.0282(11) 0.0120(10) 0.0056(9)
C24B 0.0380(11) 0.0764(16) 0.0570(14) 0.0427(12) 0.0187(10) 0.0209(11)
C25B 0.0372(10) 0.0790(15) 0.0309(10) 0.0184(10) 0.0102(8) 0.0266(11)
C26B 0.0272(8) 0.0517(11) 0.0287(9) 0.0046(8) 0.0043(7) 0.0161(8)
C27B 0.0379(10) 0.0332(10) 0.0630(13) -0.0019(9) 0.0024(9) -0.0068(8)
C28B 0.0491(12) 0.0661(14) 0.0308(10) -0.0131(9) 0.0003(8) 0.0071(10)
C30B 0.0312(8) 0.0176(7) 0.0323(8) 0.0028(6) -0.0032(7) -0.0030(6)
C31B 0.0244(8) 0.0188(7) 0.0329(8) -0.0003(6) -0.0020(6) -0.0023(6)
C32B 0.0260(8) 0.0181(7) 0.0311(8) -0.0051(6) -0.0015(6) -0.0004(6)
C33B 0.0247(8) 0.0175(7) 0.0372(9) -0.0038(6) 0.0002(7) 0.0015(6)
C34B 0.0264(8) 0.0171(7) 0.0398(9) 0.0020(6) -0.0073(7) 0.0005(6)
C35B 0.0475(11) 0.0325(9) 0.0363(10) 0.0096(8) -0.0018(8) -0.0085(8)
C36B 0.0251(8) 0.0350(9) 0.0455(10) 0.0026(8) 0.0011(7) -0.0054(7)
C37B 0.0388(10) 0.0313(9) 0.0324(9) -0.0093(7) -0.0042(7) -0.0031(7)
C38B 0.0288(9) 0.0281(8) 0.0532(11) -0.0094(8) 0.0080(8) 0.0040(7)
C39B 0.0315(9) 0.0269(9) 0.0579(12) 0.0073(8) -0.0141(8) 0.0024(7)

loop_
_atom_type_symbol
_atom_type_description
_atom_type_scat_dispersion_real
_atom_type_scat_dispersion_imag
_atom_type_scat_source
C C 0.0033 0.0016 'International Tables Vol C Tables 4.2.6.8 and 6.1.1.4'
H H 0.0000 0.0000 'International Tables Vol C Tables 4.2.6.8 and 6.1.1.4'
N N 0.0061 0.0033 'International Tables Vol C Tables 4.2.6.8 and 6.1.1.4'
V V 0.3005 0.5294 'International Tables Vol C Tables 4.2.6.8 and 6.1.1.4'

loop_
_geom_angle_atom_site_label_1
_geom_angle_atom_site_label_2
_geom_angle_atom_site_label_3
_geom_angle
C10A V1 C20A 77.33(6)
C10A V1 N6A 122.75(5)
C20A V1 N6A 86.08(6)
C10A V1 N3A 88.86(5)
C20A V1 N3A 130.40(5)
N6A V1 N3A 61.99(5)
C10A V1 C33A 90.02(6)
C20A V1 C33A 86.36(6)
N6A V1 C33A 143.55(6)
N3A V1 C33A 141.74(6)
C10A V1 C32A 124.72(6)
C20A V1 C32A 83.95(6)
N6A V1 C32A 106.94(5)
N3A V1 C32A 138.97(5)
C33A V1 C32A 36.75(6)
C10A V1 C34A 85.69(6)
C20A V1 C34A 120.51(6)
N6A V1 C34A 146.26(5)
N3A V1 C34A 105.28(5)
C33A V1 C34A 36.56(6)
C32A V1 C34A 60.54(6)
C10A V1 C31A 144.77(6)
C20A V1 C31A 115.29(6)
N6A V1 C31A 91.77(5)
N3A V1 C31A 103.36(5)
C33A V1 C31A 59.96(5)
C32A V1 C31A 35.62(5)
C34A V1 C31A 59.32(5)
C10A V1 C30A 115.53(6)
C20A V1 C30A 142.30(6)
N6A V1 C30A 110.82(5)
N3A V1 C30A 86.62(5)
C33A V1 C30A 59.72(6)
C32A V1 C30A 59.25(6)
C34A V1 C30A 35.44(5)
C31A V1 C30A 34.99(6)
N6A C1A N3A 112.15(13)
N6A C1A C2A 124.00(14)
N3A C1A C2A 123.68(14)
C1A C2A H2A1 109.5
C1A C2A H2A2 109.5
H2A1 C2A H2A2 109.5
C1A C2A H2A3 109.5
H2A1 C2A H2A3 109.5
H2A2 C2A H2A3 109.5
C1A N3A C3A 119.98(12)
C1A N3A V1 90.51(9)
C3A N3A V1 143.08(10)
N3A C3A C4A 111.42(13)
N3A C3A C5A 111.55(13)
C4A C3A C5A 108.92(14)
N3A C3A H3A 108.3
C4A C3A H3A 108.3
C5A C3A H3A 108.3
C3A C4A H4A1 109.5
C3A C4A H4A2 109.5
H4A1 C4A H4A2 109.5
C3A C4A H4A3 109.5
H4A1 C4A H4A3 109.5
H4A2 C4A H4A3 109.5
C3A C5A H5A1 109.5
C3A C5A H5A2 109.5
H5A1 C5A H5A2 109.5
C3A C5A H5A3 109.5
H5A1 C5A H5A3 109.5
H5A2 C5A H5A3 109.5
C1A N6A C6A 121.26(13)
C1A N6A V1 91.54(9)
C6A N6A V1 140.70(10)
N6A C6A C7A 109.85(14)
N6A C6A C8A 114.22(14)
C7A C6A C8A 109.48(15)
N6A C6A H6A 107.7
C7A C6A H6A 107.7
C8A C6A H6A 107.7
C6A C7A H7A1 109.5
C6A C7A H7A2 109.5
H7A1 C7A H7A2 109.5
C6A C7A H7A3 109.5
H7A1 C7A H7A3 109.5
H7A2 C7A H7A3 109.5
C6A C8A H8A1 109.5
C6A C8A H8A2 109.5
H8A1 C8A H8A2 109.5
C6A C8A H8A3 109.5
H8A1 C8A H8A3 109.5
H8A2 C8A H8A3 109.5
N10A C10A V1 172.66(13)
C10A N10A C11A 160.04(16)
N10A C11A C16A 119.48(14)
N10A C11A C12A 118.29(14)
C16A C11A C12A 122.19(14)
C13A C12A C11A 117.76(16)
C13A C12A C17A 122.18(15)
C11A C12A C17A 120.06(14)
C14A C13A C12A 121.05(17)
C14A C13A H13A 119.5
C12A C13A H13A 119.5
C13A C14A C15A 120.16(16)
C13A C14A H14A 119.9
C15A C14A H14A 119.9
C14A C15A C16A 121.54(17)
C14A C15A H15A 119.2
C16A C15A H15A 119.2
C15A C16A C11A 117.19(15)
C15A C16A C18A 120.85(15)
C11A C16A C18A 121.93(14)
C12A C17A H17A 109.5
C12A C17A H17B 109.5
H17A C17A H17B 109.5
C12A C17A H17C 109.5
H17A C17A H17C 109.5
H17B C17A H17C 109.5
C16A C18A H18A 109.5
C16A C18A H18B 109.5
H18A C18A H18B 109.5
C16A C18A H18C 109.5
H18A C18A H18C 109.5
H18B C18A H18C 109.5
N20A C20A V1 176.18(13)
C20A N20A C21A 163.37(16)
N20A C21A C22A 118.92(14)
N20A C21A C26A 118.57(16)
C22A C21A C26A 122.48(15)
C23A C22A C21A 117.64(16)
C23A C22A C27A 121.16(16)
C21A C22A C27A 121.19(14)
C24A C23A C22A 121.02(19)
C24A C23A H23A 119.5
C22A C23A H23A 119.5
C25A C24A C23A 120.31(17)
C25A C24A H24A 119.8
C23A C24A H24A 119.8
C24A C25A C26A 121.40(17)
C24A C25A H25A 119.3
C26A C25A H25A 119.3
C25A C26A C21A 117.14(17)
C25A C26A C28A 122.23(17)
C21A C26A C28A 120.62(16)
C22A C27A H27A 109.5
C22A C27A H27B 109.5
H27A C27A H27B 109.5
C22A C27A H27C 109.5
H27A C27A H27C 109.5
H27B C27A H27C 109.5
C26A C28A H28A 109.5
C26A C28A H28B 109.5
H28A C28A H28B 109.5
C26A C28A H28C 109.5
H28A C28A H28C 109.5
H28B C28A H28C 109.5
C31A C30A C34A 108.46(14)
C31A C30A C39A 123.17(14)
C34A C30A C39A 128.32(15)
C31A C30A V1 71.87(9)
C34A C30A V1 70.09(8)
C39A C30A V1 126.02(10)
C30A C31A C32A 108.63(14)
C30A C31A C35A 123.98(15)
C32A C31A C35A 127.34(15)
C30A C31A V1 73.14(8)
C32A C31A V1 70.25(8)
C35A C31A V1 124.70(11)
C31A C32A C33A 107.23(14)
C31A C32A C36A 126.69(15)
C33A C32A C36A 125.35(15)
C31A C32A V1 74.14(9)
C33A C32A V1 69.78(8)
C36A C32A V1 128.98(11)
C34A C33A C32A 108.29(14)
C34A C33A C37A 125.62(15)
C32A C33A C37A 125.23(16)
C34A C33A V1 73.95(9)
C32A C33A V1 73.48(8)
C37A C33A V1 126.86(11)
C30A C34A C33A 107.38(14)
C30A C34A C38A 126.93(16)
C33A C34A C38A 125.09(15)
C30A C34A V1 74.47(9)
C33A C34A V1 69.49(9)
C38A C34A V1 128.21(11)
C31A C35A H35A 109.5
C31A C35A H35B 109.5
H35A C35A H35B 109.5
C31A C35A H35C 109.5
H35A C35A H35C 109.5
H35B C35A H35C 109.5
C32A C36A H36A 109.5
C32A C36A H36B 109.5
H36A C36A H36B 109.5
C32A C36A H36C 109.5
H36A C36A H36C 109.5
H36B C36A H36C 109.5
C33A C37A H37A 109.5
C33A C37A H37B 109.5
H37A C37A H37B 109.5
C33A C37A H37C 109.5
H37A C37A H37C 109.5
H37B C37A H37C 109.5
C34A C38A H38A 109.5
C34A C38A H38B 109.5
H38A C38A H38B 109.5
C34A C38A H38C 109.5
H38A C38A H38C 109.5
H38B C38A H38C 109.5
C30A C39A H39A 109.5
C30A C39A H39B 109.5
H39A C39A H39B 109.5
C30A C39A H39C 109.5
H39A C39A H39C 109.5
H39B C39A H39C 109.5
C10B V2 C20B 80.44(6)
C10B V2 N6B 121.87(5)
C20B V2 N6B 87.14(5)
C10B V2 N3B 87.62(5)
C20B V2 N3B 133.38(5)
N6B V2 N3B 61.68(5)
C10B V2 C33B 91.13(6)
C20B V2 C33B 82.87(6)
N6B V2 C33B 143.33(5)
N3B V2 C33B 142.67(5)
C10B V2 C32B 126.83(6)
C20B V2 C32B 81.96(6)
N6B V2 C32B 106.77(5)
N3B V2 C32B 137.46(5)
C33B V2 C32B 36.93(5)
C10B V2 C34B 84.54(6)
C20B V2 C34B 116.80(6)
N6B V2 C34B 148.20(5)
N3B V2 C34B 106.53(5)
C33B V2 C34B 36.37(6)
C32B V2 C34B 60.26(5)
C10B V2 C31B 143.65(6)
C20B V2 C31B 114.33(6)
N6B V2 C31B 92.91(5)
N3B V2 C31B 101.82(5)
C33B V2 C31B 60.24(6)
C32B V2 C31B 35.71(6)
C34B V2 C31B 59.11(5)
C10B V2 C30B 112.73(6)
C20B V2 C30B 139.34(6)
N6B V2 C30B 113.14(5)
N3B V2 C30B 86.74(5)
C33B V2 C30B 59.53(6)
C32B V2 C30B 59.00(6)
C34B V2 C30B 35.11(6)
C31B V2 C30B 34.88(5)
N6B C1B N3B 112.10(13)
N6B C1B C2B 124.42(14)
N3B C1B C2B 123.35(14)
C1B C2B H2B1 109.5
C1B C2B H2B2 109.5
H2B1 C2B H2B2 109.5
C1B C2B H2B3 109.5
H2B1 C2B H2B3 109.5
H2B2 C2B H2B3 109.5
C1B N3B C3B 119.77(13)
C1B N3B V2 90.60(9)
C3B N3B V2 144.05(10)
N3B C3B C4B 111.43(13)
N3B C3B C5B 111.30(13)
C4B C3B C5B 109.21(14)
N3B C3B H3B 108.3
C4B C3B H3B 108.3
C5B C3B H3B 108.3
C3B C4B H4B1 109.5
C3B C4B H4B2 109.5
H4B1 C4B H4B2 109.5
C3B C4B H4B3 109.5
H4B1 C4B H4B3 109.5
H4B2 C4B H4B3 109.5
C3B C5B H5B1 109.5
C3B C5B H5B2 109.5
H5B1 C5B H5B2 109.5
C3B C5B H5B3 109.5
H5B1 C5B H5B3 109.5
H5B2 C5B H5B3 109.5
C1B N6B C6B 120.76(13)
C1B N6B V2 92.15(9)
C6B N6B V2 140.19(10)
N6B C6B C7B 110.25(13)
N6B C6B C8B 113.22(13)
C7B C6B C8B 109.78(14)
N6B C6B H6B 107.8
C7B C6B H6B 107.8
C8B C6B H6B 107.8
C6B C7B H7B1 109.5
C6B C7B H7B2 109.5
H7B1 C7B H7B2 109.5
C6B C7B H7B3 109.5
H7B1 C7B H7B3 109.5
H7B2 C7B H7B3 109.5
C6B C8B H8B1 109.5
C6B C8B H8B2 109.5
H8B1 C8B H8B2 109.5
C6B C8B H8B3 109.5
H8B1 C8B H8B3 109.5
H8B2 C8B H8B3 109.5
N10B C10B V2 175.98(13)
C10B N10B C11B 158.78(15)
N10B C11B C12B 119.19(14)
N10B C11B C16B 118.79(13)
C12B C11B C16B 121.97(14)
C13B C12B C11B 117.97(15)
C13B C12B C17B 121.07(15)
C11B C12B C17B 120.95(14)
C14B C13B C12B 121.10(15)
C14B C13B H13B 119.4
C12B C13B H13B 119.4
C13B C14B C15B 120.03(15)
C13B C14B H14B 120.0
C15B C14B H14B 120.0
C14B C15B C16B 121.63(15)
C14B C15B H15B 119.2
C16B C15B H15B 119.2
C15B C16B C11B 117.30(15)
C15B C16B C18B 120.99(15)
C11B C16B C18B 121.71(14)
C12B C17B H17D 109.5
C12B C17B H17E 109.5
H17D C17B H17E 109.5
C12B C17B H17F 109.5
H17D C17B H17F 109.5
H17E C17B H17F 109.5
C16B C18B H18D 109.5
C16B C18B H18E 109.5
H18D C18B H18E 109.5
C16B C18B H18F 109.5
H18D C18B H18F 109.5
H18E C18B H18F 109.5
N20B C20B V2 176.05(13)
C20B N20B C21B 163.52(16)
N20B C21B C22B 118.45(15)
N20B C21B C26B 119.02(15)
C22B C21B C26B 122.49(16)
C23B C22B C21B 117.36(19)
C23B C22B C27B 122.25(18)
C21B C22B C27B 120.40(16)
C24B C23B C22B 121.2(2)
C24B C23B H23B 119.4
C22B C23B H23B 119.4
C25B C24B C23B 120.35(19)
C25B C24B H24B 119.8
C23B C24B H24B 119.8
C24B C25B C26B 121.5(2)
C24B C25B H25B 119.3
C26B C25B H25B 119.3
C25B C26B C21B 117.15(19)
C25B C26B C28B 121.89(18)
C21B C26B C28B 120.96(16)
C22B C27B H27D 109.5
C22B C27B H27E 109.5
H27D C27B H27E 109.5
C22B C27B H27F 109.5
H27D C27B H27F 109.5
H27E C27B H27F 109.5
C26B C28B H28D 109.5
C26B C28B H28E 109.5
H28D C28B H28E 109.5
C26B C28B H28F 109.5
H28D C28B H28F 109.5
H28E C28B H28F 109.5
C31B C30B C34B 108.47(14)
C31B C30B C35B 123.91(15)
C34B C30B C35B 127.39(15)
C31B C30B V2 71.18(8)
C34B C30B V2 70.06(8)
C35B C30B V2 128.92(11)
C30B C31B C32B 108.32(14)
C30B C31B C36B 125.00(15)
C32B C31B C36B 126.60(15)
C30B C31B V2 73.94(9)
C32B C31B V2 70.02(8)
C36B C31B V2 124.34(11)
C31B C32B C33B 107.57(14)
C31B C32B C37B 125.32(14)
C33B C32B C37B 126.19(15)
C31B C32B V2 74.27(9)
C33B C32B V2 70.10(8)
C37B C32B V2 129.68(11)
C34B C33B C32B 107.62(14)
C34B C33B C38B 125.09(15)
C32B C33B C38B 126.78(15)
C34B C33B V2 74.38(9)
C32B C33B V2 72.97(8)
C38B C33B V2 124.72(11)
C30B C34B C33B 107.98(14)
C30B C34B C39B 126.44(16)
C33B C34B C39B 124.94(16)
C30B C34B V2 74.84(9)
C33B C34B V2 69.26(8)
C39B C34B V2 128.58(11)
C30B C35B H35D 109.5
C30B C35B H35E 109.5
H35D C35B H35E 109.5
C30B C35B H35F 109.5
H35D C35B H35F 109.5
H35E C35B H35F 109.5
C31B C36B H36D 109.5
C31B C36B H36E 109.5
H36D C36B H36E 109.5
C31B C36B H36F 109.5
H36D C36B H36F 109.5
H36E C36B H36F 109.5
C32B C37B H37D 109.5
C32B C37B H37E 109.5
H37D C37B H37E 109.5
C32B C37B H37F 109.5
H37D C37B H37F 109.5
H37E C37B H37F 109.5
C33B C38B H38D 109.5
C33B C38B H38E 109.5
H38D C38B H38E 109.5
C33B C38B H38F 109.5
H38D C38B H38F 109.5
H38E C38B H38F 109.5
C34B C39B H39D 109.5
C34B C39B H39E 109.5
H39D C39B H39E 109.5
C34B C39B H39F 109.5
H39D C39B H39F 109.5
H39E C39B H39F 109.5

loop_
_geom_bond_atom_site_label_1
_geom_bond_atom_site_label_2
_geom_bond_distance
V1 C10A 1.9589(15)
V1 C20A 1.9758(16)
V1 N6A 2.1305(12)
V1 N3A 2.1532(12)
V1 C33A 2.2458(15)
V1 C32A 2.2945(15)
V1 C34A 2.3043(15)
V1 C31A 2.3451(15)
V1 C30A 2.3614(15)
C1A N6A 1.328(2)
C1A N3A 1.3302(19)
C1A C2A 1.518(2)
C2A H2A1 0.9800
C2A H2A2 0.9800
C2A H2A3 0.9800
N3A C3A 1.4682(19)
C3A C4A 1.524(2)
C3A C5A 1.536(2)
C3A H3A 1.0000
C4A H4A1 0.9800
C4A H4A2 0.9800
C4A H4A3 0.9800
C5A H5A1 0.9800
C5A H5A2 0.9800
C5A H5A3 0.9800
N6A C6A 1.471(2)
C6A C7A 1.522(2)
C6A C8A 1.534(2)
C6A H6A 1.0000
C7A H7A1 0.9800
C7A H7A2 0.9800
C7A H7A3 0.9800
C8A H8A1 0.9800
C8A H8A2 0.9800
C8A H8A3 0.9800
C10A N10A 1.1891(19)
N10A C11A 1.3904(19)
C11A C16A 1.404(2)
C11A C12A 1.409(2)
C12A C13A 1.390(2)
C12A C17A 1.502(2)
C13A C14A 1.379(3)
C13A H13A 0.9500
C14A C15A 1.385(3)
C14A H14A 0.9500
C15A C16A 1.391(2)
C15A H15A 0.9500
C16A C18A 1.505(2)
C17A H17A 0.9800
C17A H17B 0.9800
C17A H17C 0.9800
C18A H18A 0.9800
C18A H18B 0.9800
C18A H18C 0.9800
C20A N20A 1.181(2)
N20A C21A 1.392(2)
C21A C22A 1.402(2)
C21A C26A 1.406(2)
C22A C23A 1.391(2)
C22A C27A 1.501(2)
C23A C24A 1.382(3)
C23A H23A 0.9500
C24A C25A 1.379(3)
C24A H24A 0.9500
C25A C26A 1.393(3)
C25A H25A 0.9500
C26A C28A 1.495(3)
C27A H27A 0.9800
C27A H27B 0.9800
C27A H27C 0.9800
C28A H28A 0.9800
C28A H28B 0.9800
C28A H28C 0.9800
C30A C31A 1.415(2)
C30A C34A 1.421(2)
C30A C39A 1.499(2)
C31A C32A 1.420(2)
C31A C35A 1.502(2)
C32A C33A 1.432(2)
C32A C36A 1.505(2)
C33A C34A 1.428(2)
C33A C37A 1.505(2)
C34A C38A 1.507(2)
C35A H35A 0.9800
C35A H35B 0.9800
C35A H35C 0.9800
C36A H36A 0.9800
C36A H36B 0.9800
C36A H36C 0.9800
C37A H37A 0.9800
C37A H37B 0.9800
C37A H37C 0.9800
C38A H38A 0.9800
C38A H38B 0.9800
C38A H38C 0.9800
C39A H39A 0.9800
C39A H39B 0.9800
C39A H39C 0.9800
V2 C10B 1.9591(15)
V2 C20B 1.9890(16)
V2 N6B 2.1323(12)
V2 N3B 2.1665(12)
V2 C33B 2.2478(15)
V2 C32B 2.2856(15)
V2 C34B 2.3148(15)
V2 C31B 2.3410(15)
V2 C30B 2.3767(15)
C1B N6B 1.3275(19)
C1B N3B 1.3295(19)
C1B C2B 1.517(2)
C2B H2B1 0.9800
C2B H2B2 0.9800
C2B H2B3 0.9800
N3B C3B 1.4680(19)
C3B C4B 1.524(2)
C3B C5B 1.534(2)
C3B H3B 1.0000
C4B H4B1 0.9800
C4B H4B2 0.9800
C4B H4B3 0.9800
C5B H5B1 0.9800
C5B H5B2 0.9800
C5B H5B3 0.9800
N6B C6B 1.4713(18)
C6B C7B 1.521(2)
C6B C8B 1.529(2)
C6B H6B 1.0000
C7B H7B1 0.9800
C7B H7B2 0.9800
C7B H7B3 0.9800
C8B H8B1 0.9800
C8B H8B2 0.9800
C8B H8B3 0.9800
C10B N10B 1.1929(19)
N10B C11B 1.3881(19)
C11B C12B 1.406(2)
C11B C16B 1.411(2)
C12B C13B 1.392(2)
C12B C17B 1.502(2)
C13B C14B 1.383(2)
C13B H13B 0.9500
C14B C15B 1.384(2)
C14B H14B 0.9500
C15B C16B 1.392(2)
C15B H15B 0.9500
C16B C18B 1.506(2)
C17B H17D 0.9800
C17B H17E 0.9800
C17B H17F 0.9800
C18B H18D 0.9800
C18B H18E 0.9800
C18B H18F 0.9800
C20B N20B 1.1849(19)
N20B C21B 1.394(2)
C21B C22B 1.401(2)
C21B C26B 1.408(2)
C22B C23B 1.394(3)
C22B C27B 1.498(3)
C23B C24B 1.379(3)
C23B H23B 0.9500
C24B C25B 1.375(3)
C24B H24B 0.9500
C25B C26B 1.392(3)
C25B H25B 0.9500
C26B C28B 1.491(3)
C27B H27D 0.9800
C27B H27E 0.9800
C27B H27F 0.9800
C28B H28D 0.9800
C28B H28E 0.9800
C28B H28F 0.9800
C30B C31B 1.414(2)
C30B C34B 1.416(2)
C30B C35B 1.497(2)
C31B C32B 1.420(2)
C31B C36B 1.503(2)
C32B C33B 1.436(2)
C32B C37B 1.502(2)
C33B C34B 1.425(2)
C33B C38B 1.508(2)
C34B C39B 1.506(2)
C35B H35D 0.9800
C35B H35E 0.9800
C35B H35F 0.9800
C36B H36D 0.9800
C36B H36E 0.9800
C36B H36F 0.9800
C37B H37D 0.9800
C37B H37E 0.9800
C37B H37F 0.9800
C38B H38D 0.9800
C38B H38E 0.9800
C38B H38F 0.9800
C39B H39D 0.9800
C39B H39E 0.9800
C39B H39F 0.9800

loop_
_geom_torsion_atom_site_label_1
_geom_torsion_atom_site_label_2
_geom_torsion_atom_site_label_3
_geom_torsion_atom_site_label_4
_geom_torsion
N6A C1A N3A C3A 176.32(13)
C2A C1A N3A C3A 0.8(2)
N6A C1A N3A V1 18.19(13)
C2A C1A N3A V1 -157.29(14)
C1A N3A C3A C4A -156.86(14)
V1 N3A C3A C4A -15.2(2)
C1A N3A C3A C5A 81.17(18)
V1 N3A C3A C5A -137.13(15)
N3A C1A N6A C6A -175.60(13)
C2A C1A N6A C6A -0.1(2)
N3A C1A N6A V1 -18.39(13)
C2A C1A N6A V1 157.07(14)
C1A N6A C6A C7A -163.77(15)
V1 N6A C6A C7A 53.9(2)
C1A N6A C6A C8A 72.77(19)
V1 N6A C6A C8A -69.5(2)
C10A N10A C11A C16A -46.0(5)
C10A N10A C11A C12A 136.1(4)
N10A C11A C12A C13A -178.92(14)
C16A C11A C12A C13A 3.3(2)
N10A C11A C12A C17A 2.1(2)
C16A C11A C12A C17A -175.69(15)
C11A C12A C13A C14A -0.6(3)
C17A C12A C13A C14A 178.31(17)
C12A C13A C14A C15A -1.5(3)
C13A C14A C15A C16A 1.1(3)
C14A C15A C16A C11A 1.4(2)
C14A C15A C16A C18A -176.74(16)
N10A C11A C16A C15A 178.58(14)
C12A C11A C16A C15A -3.6(2)
N10A C11A C16A C18A -3.3(2)
C12A C11A C16A C18A 174.49(14)
C20A N20A C21A C22A 2.1(6)
C20A N20A C21A C26A -175.9(5)
N20A C21A C22A C23A -178.01(14)
C26A C21A C22A C23A -0.1(2)
N20A C21A C22A C27A 3.2(2)
C26A C21A C22A C27A -178.89(15)
C21A C22A C23A C24A -0.2(2)
C27A C22A C23A C24A 178.62(16)
C22A C23A C24A C25A 0.0(3)
C23A C24A C25A C26A 0.6(3)
C24A C25A C26A C21A -0.8(3)
C24A C25A C26A C28A 178.52(17)
N20A C21A C26A C25A 178.49(15)
C22A C21A C26A C25A 0.6(2)
N20A C21A C26A C28A -0.8(2)
C22A C21A C26A C28A -178.76(16)
C34A C30A C31A C32A 0.80(17)
C39A C30A C31A C32A -176.66(14)
V1 C30A C31A C32A 61.65(10)
C34A C30A C31A C35A 178.28(14)
C39A C30A C31A C35A 0.8(2)
V1 C30A C31A C35A -120.86(15)
C34A C30A C31A V1 -60.85(10)
C39A C30A C31A V1 121.68(14)
C30A C31A C32A C33A -1.17(17)
C35A C31A C32A C33A -178.54(15)
V1 C31A C32A C33A 62.33(10)
C30A C31A C32A C36A 169.37(15)
C35A C31A C32A C36A -8.0(3)
V1 C31A C32A C36A -127.14(16)
C30A C31A C32A V1 -63.50(10)
C35A C31A C32A V1 119.13(16)
C31A C32A C33A C34A 1.10(17)
C36A C32A C33A C34A -169.60(15)
V1 C32A C33A C34A 66.31(10)
C31A C32A C33A C37A 170.97(15)
C36A C32A C33A C37A 0.3(3)
V1 C32A C33A C37A -123.82(16)
C31A C32A C33A V1 -65.21(10)
C36A C32A C33A V1 124.09(16)
C31A C30A C34A C33A -0.11(17)
C39A C30A C34A C33A 177.18(15)
V1 C30A C34A C33A -62.09(10)
C31A C30A C34A C38A -171.56(15)
C39A C30A C34A C38A 5.7(3)
V1 C30A C34A C38A 126.46(16)
C31A C30A C34A V1 61.98(10)
C39A C30A C34A V1 -120.72(16)
C32A C33A C34A C30A -0.61(17)
C37A C33A C34A C30A -170.44(15)
V1 C33A C34A C30A 65.38(10)
C32A C33A C34A C38A 171.03(14)
C37A C33A C34A C38A 1.2(2)
V1 C33A C34A C38A -122.97(15)
C32A C33A C34A V1 -66.00(10)
C37A C33A C34A V1 124.18(16)
N6B C1B N3B C3B 177.14(13)
C2B C1B N3B C3B 1.2(2)
N6B C1B N3B V2 17.32(13)
C2B C1B N3B V2 -158.61(14)
C1B N3B C3B C4B -154.54(14)
V2 N3B C3B C4B -10.5(2)
C1B N3B C3B C5B 83.30(18)
V2 N3B C3B C5B -132.68(16)
N3B C1B N6B C6B -174.10(13)
C2B C1B N6B C6B 1.8(2)
N3B C1B N6B V2 -17.62(13)
C2B C1B N6B V2 158.26(14)
C1B N6B C6B C7B -162.95(14)
V2 N6B C6B C7B 55.6(2)
C1B N6B C6B C8B 73.62(18)
V2 N6B C6B C8B -67.9(2)
C10B N10B C11B C12B 137.9(4)
C10B N10B C11B C16B -44.5(5)
N10B C11B C12B C13B 177.70(14)
C16B C11B C12B C13B 0.2(2)
N10B C11B C12B C17B -1.0(2)
C16B C11B C12B C17B -178.48(14)
C11B C12B C13B C14B -0.1(2)
C17B C12B C13B C14B 178.59(15)
C12B C13B C14B C15B 0.0(2)
C13B C14B C15B C16B -0.1(2)
C14B C15B C16B C11B 0.2(2)
C14B C15B C16B C18B -179.23(15)
N10B C11B C16B C15B -177.76(14)
C12B C11B C16B C15B -0.3(2)
N10B C11B C16B C18B 1.7(2)
C12B C11B C16B C18B 179.16(14)
C20B N20B C21B C22B -11.7(6)
C20B N20B C21B C26B 170.4(5)
N20B C21B C22B C23B -178.27(15)
C26B C21B C22B C23B -0.4(2)
N20B C21B C22B C27B 1.8(2)
C26B C21B C22B C27B 179.60(16)
C21B C22B C23B C24B 0.5(3)
C27B C22B C23B C24B -179.54(18)
C22B C23B C24B C25B -0.4(3)
C23B C24B C25B C26B 0.2(3)
C24B C25B C26B C21B -0.1(3)
C24B C25B C26B C28B 179.88(18)
N20B C21B C26B C25B 178.07(14)
C22B C21B C26B C25B 0.2(2)
N20B C21B C26B C28B -1.9(2)
C22B C21B C26B C28B -179.74(16)
C34B C30B C31B C32B 1.56(17)
C35B C30B C31B C32B -173.24(14)
V2 C30B C31B C32B 61.97(10)
C34B C30B C31B C36B 178.58(14)
C35B C30B C31B C36B 3.8(2)
V2 C30B C31B C36B -121.01(15)
C34B C30B C31B V2 -60.41(11)
C35B C30B C31B V2 124.79(15)
C30B C31B C32B C33B -1.90(17)
C36B C31B C32B C33B -178.86(15)
V2 C31B C32B C33B 62.61(10)
C30B C31B C32B C37B 167.66(14)
C36B C31B C32B C37B -9.3(2)
V2 C31B C32B C37B -127.84(15)
C30B C31B C32B V2 -64.51(11)
C36B C31B C32B V2 118.53(15)
C31B C32B C33B C34B 1.52(16)
C37B C32B C33B C34B -167.92(15)
V2 C32B C33B C34B 66.87(10)
C31B C32B C33B C38B 173.67(14)
C37B C32B C33B C38B 4.2(2)
V2 C32B C33B C38B -120.99(16)
C31B C32B C33B V2 -65.35(10)
C37B C32B C33B V2 125.21(15)
C31B C30B C34B C33B -0.60(17)
C35B C30B C34B C33B 173.96(15)
V2 C30B C34B C33B -61.72(10)
C31B C30B C34B C39B -171.79(15)
C35B C30B C34B C39B 2.8(3)
V2 C30B C34B C39B 127.09(16)
C31B C30B C34B V2 61.12(11)
C35B C30B C34B V2 -124.32(16)
C32B C33B C34B C30B -0.57(17)
C38B C33B C34B C30B -172.88(14)
V2 C33B C34B C30B 65.36(11)
C32B C33B C34B C39B 170.78(14)
C38B C33B C34B C39B -1.5(2)
V2 C33B C34B C39B -123.29(15)
C32B C33B C34B V2 -65.93(10)
C38B C33B C34B V2 121.76(15)
